data_7714904
loop_
_publ_author_name
'Mahdavi, Seyedeh Mahbobeh'
'Bockfeld, Dirk'
'B&#xfc;ssing, Rolf'
'Karge, Bianka'
'Bannenberg, Thomas'
'Frank, Ren&#xe9;'
'Br&#xf6;nstrup, Mark'
'Ott, Ingo'
'Tamm, Matthias'

_publ_section_title
;
 Synthesis of N-heterocyclic carbene gold(I) complexes from the marine
 betaine 1,3-dimethylimidazolium-4-carboxylate.
;
_journal_issue 5
_journal_name_full 'Dalton transactions (Cambridge, England : 2003)'
_journal_page_first 1942
_journal_page_last 1946
_journal_paper_doi 10.1039/d3dt04135b
_journal_volume 53
_journal_year 2024
_chemical_formula_moiety 'C6 H8 N2 O2, C H4 O'
_chemical_formula_sum 'C7 H12 N2 O3'
_chemical_formula_weight 172.19
_space_group_crystal_system monoclinic
_space_group_IT_number 14
_space_group_name_Hall '-P 2ybc'
_space_group_name_H-M_alt 'P 1 21/c 1'
_atom_sites_solution_hydrogens mixed
_atom_sites_solution_primary iterative
_atom_sites_solution_secondary difmap
_audit_creation_method SHELXL-2018/3
_audit_update_record
;
2023-11-27 deposited with the CCDC.	2024-01-03 downloaded from the CCDC.
;
_cell_angle_alpha 90
_cell_angle_beta 95.263(2)
_cell_angle_gamma 90
_cell_formula_units_Z 4
_cell_length_a 4.43360(10)
_cell_length_b 17.9129(2)
_cell_length_c 10.4981(2)
_cell_measurement_reflns_used 10805
_cell_measurement_temperature 100(2)
_cell_measurement_theta_max 76.7440
_cell_measurement_theta_min 4.2390
_cell_volume 830.23(3)
_computing_cell_refinement 'CrysAlisPro 1.171.40.61a (Rigaku OD, 2019)'
_computing_data_collection 'CrysAlisPro 1.171.40.61a (Rigaku OD, 2019)'
_computing_data_reduction 'CrysAlisPro 1.171.40.61a (Rigaku OD, 2019)'
_computing_publication_material 'OLEX2 v1.2 (O. V. Dolomanov et al., J. Appl. Cryst., 2009, 42, 339-341)'
_computing_structure_refinement 'SHELXL-2018/3 (G. M. Sheldrick, Acta Cryst., 2015, C71, 3-8)'
_computing_structure_solution 'SHELXT 2018/2 (G. M. Sheldrick, Acta Cryst., 2015, A71, 3-8)'
_diffrn_ambient_environment N~2~
_diffrn_ambient_temperature 100(2)
_diffrn_detector 'Hybrid Pixel Array Detector'
_diffrn_detector_area_resol_mean 10.0000
_diffrn_detector_type HyPix
_diffrn_measured_fraction_theta_full 0.999
_diffrn_measured_fraction_theta_max 0.983
_diffrn_measurement_device 'four-circle diffractometer'
_diffrn_measurement_device_type 'XtaLAB Synergy, Single source at home/near, HyPix'
_diffrn_measurement_method '\w scan'
_diffrn_radiation_monochromator mirror
_diffrn_radiation_probe x-ray
_diffrn_radiation_type 'Cu K\a'
_diffrn_radiation_wavelength 1.54184
_diffrn_reflns_av_R_equivalents 0.0358
_diffrn_reflns_av_unetI/netI 0.0138
_diffrn_reflns_Laue_measured_fraction_full 0.999
_diffrn_reflns_Laue_measured_fraction_max 0.983
_diffrn_reflns_limit_h_max 5
_diffrn_reflns_limit_h_min -5
_diffrn_reflns_limit_k_max 22
_diffrn_reflns_limit_k_min -22
_diffrn_reflns_limit_l_max 13
_diffrn_reflns_limit_l_min -13
_diffrn_reflns_number 17690
_diffrn_reflns_point_group_measured_fraction_full 0.999
_diffrn_reflns_point_group_measured_fraction_max 0.983
_diffrn_reflns_theta_full 67.684
_diffrn_reflns_theta_max 77.597
_diffrn_reflns_theta_min 4.898
_diffrn_source 'micro-focus sealed X-ray tube'
_diffrn_source_type 'PhotonJet (Cu) X-ray Source'
_exptl_absorpt_coefficient_mu 0.913
_exptl_absorpt_correction_T_max 1.000
_exptl_absorpt_correction_T_min 0.207
_exptl_absorpt_correction_type gaussian
_exptl_absorpt_process_details
;
CrysAlisPro 1.171.40.61a (Rigaku Oxford Diffraction, 2019)
Numerical absorption correction based on gaussian integration over
            a multifaceted crystal model
Empirical absorption correction using spherical harmonics,
 implemented in SCALE3 ABSPACK scaling algorithm.
;
_exptl_crystal_colour colourless
_exptl_crystal_density_diffrn 1.378
_exptl_crystal_description block
_exptl_crystal_F_000 368
_exptl_crystal_size_max 0.707
_exptl_crystal_size_mid 0.304
_exptl_crystal_size_min 0.175
_refine_diff_density_max 0.247
_refine_diff_density_min -0.220
_refine_diff_density_rms 0.040
_refine_ls_extinction_method none
_refine_ls_goodness_of_fit_ref 1.067
_refine_ls_hydrogen_treatment mixed
_refine_ls_matrix_type full
_refine_ls_number_parameters 116
_refine_ls_number_reflns 1745
_refine_ls_number_restraints 0
_refine_ls_restrained_S_all 1.067
_refine_ls_R_factor_all 0.0330
_refine_ls_R_factor_gt 0.0321
_refine_ls_shift/su_max 0.001
_refine_ls_shift/su_mean 0.000
_refine_ls_structure_factor_coef Fsqd
_refine_ls_weighting_details 'w=1/[\s^2^(Fo^2^)+(0.0474P)^2^+0.2290P] where P=(Fo^2^+2Fc^2^)/3'
_refine_ls_weighting_scheme calc
_refine_ls_wR_factor_gt 0.0878
_refine_ls_wR_factor_ref 0.0885
_reflns_Friedel_coverage 0.000
_reflns_number_gt 1687
_reflns_number_total 1745
_reflns_threshold_expression 'I > 2\s(I)'
_cod_data_source_file d3dt04135b3.cif
_cod_data_source_block sm07db
_cod_depositor_comments 'Adding full bibliography for 7714901--7714907.cif.'
_cod_original_sg_symbol_H-M 'P 21/c'
_cod_database_code 7714904
_shelx_shelxl_version_number 2018/3
_shelx_space_group_comment
;
The symmetry employed for this shelxl refinement is uniquely defined
by the following loop, which should always be used as a source of
symmetry information in preference to the above space-group names.
They are only intended as comments.
;
_shelx_estimated_absorpt_t_min 0.565
_shelx_estimated_absorpt_t_max 0.857
_oxdiff_exptl_absorpt_empirical_full_min 0.804
_oxdiff_exptl_absorpt_empirical_full_max 1.418
_oxdiff_exptl_absorpt_empirical_details
;
Empirical correction (ABSPACK) includes:
- Absorption correction using spherical harmonics
- Frame scaling
;

loop_
_space_group_symop_operation_xyz
'x, y, z'
'-x, y+1/2, -z+1/2'
'-x, -y, -z'
'x, -y-1/2, z-1/2'

loop_
_atom_site_label
_atom_site_type_symbol
_atom_site_fract_x
_atom_site_fract_y
_atom_site_fract_z
_atom_site_U_iso_or_equiv
_atom_site_adp_type
_atom_site_occupancy
_atom_site_site_symmetry_order
_atom_site_calc_flag
_atom_site_refinement_flags_posn
_atom_site_refinement_flags_adp
_atom_site_refinement_flags_occupancy
_atom_site_disorder_assembly
_atom_site_disorder_group
O1 O 0.91800(17) 0.18972(4) 0.28027(7) 0.0248(2) Uani 1 1 d . . . . .
O2 O 1.02347(17) 0.30920(4) 0.23840(7) 0.02327(19) Uani 1 1 d . . . . .
N1 N 0.55174(18) 0.23920(5) 0.47904(7) 0.0183(2) Uani 1 1 d . . . . .
N2 N 0.45064(17) 0.35318(5) 0.52782(7) 0.0181(2) Uani 1 1 d . . . . .
C1 C 0.4012(2) 0.28207(6) 0.55520(9) 0.0189(2) Uani 1 1 d . . . . .
H1 H 0.278596 0.264676 0.618648 0.023 Uiso 1 1 calc R U . . .
C2 C 0.7059(2) 0.28490(5) 0.39960(9) 0.0175(2) Uani 1 1 d . . . . .
C3 C 0.6400(2) 0.35620(5) 0.43134(9) 0.0179(2) Uani 1 1 d . . . . .
H3 H 0.711803 0.400217 0.393655 0.021 Uiso 1 1 calc R U . . .
C4 C 0.5445(2) 0.15753(6) 0.48410(10) 0.0241(2) Uani 1 1 d . . . . .
H4A H 0.445896 0.138086 0.403500 0.036 Uiso 1 1 calc R U . . .
H4B H 0.430735 0.141587 0.555102 0.036 Uiso 1 1 calc R U . . .
H4C H 0.751885 0.138265 0.497078 0.036 Uiso 1 1 calc R U . . .
C5 C 0.3273(2) 0.41706(6) 0.59272(9) 0.0226(2) Uani 1 1 d . . . . .
H5A H 0.493319 0.445076 0.638573 0.034 Uiso 1 1 calc R U . . .
H5B H 0.188735 0.399275 0.653671 0.034 Uiso 1 1 calc R U . . .
H5C H 0.217252 0.449599 0.529392 0.034 Uiso 1 1 calc R U . . .
C6 C 0.8986(2) 0.25815(6) 0.29785(9) 0.0183(2) Uani 1 1 d . . . . .
O3 O 1.12493(18) 0.45588(4) 0.28512(7) 0.0271(2) Uani 1 1 d . . . . .
C7 C 1.0314(3) 0.49197(6) 0.16874(10) 0.0275(3) Uani 1 1 d . . . . .
H7A H 1.140060 0.470686 0.100094 0.041 Uiso 1 1 calc R U . . .
H7B H 1.076105 0.545435 0.176657 0.041 Uiso 1 1 calc R U . . .
H7C H 0.813067 0.484862 0.148604 0.041 Uiso 1 1 calc R U . . .
H3A H 1.098(3) 0.4073(10) 0.2734(15) 0.041(4) Uiso 1 1 d . . . . .

loop_
_atom_site_aniso_label
_atom_site_aniso_U_11
_atom_site_aniso_U_22
_atom_site_aniso_U_33
_atom_site_aniso_U_23
_atom_site_aniso_U_13
_atom_site_aniso_U_12
O1 0.0307(4) 0.0207(4) 0.0240(4) -0.0028(3) 0.0080(3) 0.0019(3)
O2 0.0278(4) 0.0231(4) 0.0201(4) -0.0001(3) 0.0091(3) -0.0006(3)
N1 0.0203(4) 0.0188(4) 0.0159(4) 0.0011(3) 0.0030(3) -0.0003(3)
N2 0.0200(4) 0.0201(4) 0.0146(4) -0.0010(3) 0.0040(3) -0.0001(3)
C1 0.0200(5) 0.0219(5) 0.0150(4) 0.0004(4) 0.0028(4) -0.0008(4)
C2 0.0186(5) 0.0199(5) 0.0142(4) 0.0011(3) 0.0020(4) -0.0004(4)
C3 0.0194(4) 0.0199(5) 0.0147(4) 0.0006(3) 0.0036(3) -0.0005(4)
C4 0.0303(6) 0.0177(5) 0.0247(5) 0.0022(4) 0.0053(4) -0.0013(4)
C5 0.0265(5) 0.0222(5) 0.0199(5) -0.0046(4) 0.0071(4) 0.0013(4)
C6 0.0189(4) 0.0214(5) 0.0147(4) -0.0008(3) 0.0014(3) 0.0014(4)
O3 0.0399(5) 0.0224(4) 0.0188(4) 0.0021(3) 0.0010(3) -0.0037(3)
C7 0.0402(6) 0.0231(5) 0.0194(5) 0.0012(4) 0.0041(4) 0.0037(4)

loop_
_atom_type_symbol
_atom_type_description
_atom_type_scat_dispersion_real
_atom_type_scat_dispersion_imag
_atom_type_scat_source
C C 0.0181 0.0091 'International Tables Vol C Tables 4.2.6.8 and 6.1.1.4'
H H 0.0000 0.0000 'International Tables Vol C Tables 4.2.6.8 and 6.1.1.4'
N N 0.0311 0.0180 'International Tables Vol C Tables 4.2.6.8 and 6.1.1.4'
O O 0.0492 0.0322 'International Tables Vol C Tables 4.2.6.8 and 6.1.1.4'

loop_
_exptl_crystal_face_index_h
_exptl_crystal_face_index_k
_exptl_crystal_face_index_l
_exptl_crystal_face_perp_dist
0 12 0 0.0617
-2 -4 -5 0.3600
0 -12 0 0.0975
2 0 5 0.2980
1 8 4 0.2093
2 1 -5 0.1491
2 4 4 0.2684
2 4 5 0.2864
-2 -4 -4 0.3428
-2 -1 4 0.1519
-1 -11 1 0.0998
2 8 3 0.2111
1 -3 5 0.3160
1 11 -1 0.0747
-1 2 -6 0.4140
1 -10 -2 0.1219
-1 10 2 0.0987
-2 0 -4 0.3712
2 -2 4 0.2925
-2 4 4 0.1397
-2 4 4 0.1354
2 -4 -4 0.1440
-1 -5 -5 0.3691
-2 -3 -4 0.3465

loop_
_geom_angle_atom_site_label_1
_geom_angle_atom_site_label_2
_geom_angle_atom_site_label_3
_geom_angle
_geom_angle_site_symmetry_1
_geom_angle_site_symmetry_3
_geom_angle_publ_flag
C1 N1 C2 108.74(8) . . ?
C1 N1 C4 122.72(8) . . ?
C2 N1 C4 128.54(8) . . ?
C1 N2 C3 108.75(8) . . ?
C1 N2 C5 124.95(8) . . ?
C3 N2 C5 126.29(8) . . ?
N2 C1 N1 108.74(9) . . ?
N2 C1 H1 125.6 . . ?
N1 C1 H1 125.6 . . ?
C3 C2 N1 106.11(8) . . ?
C3 C2 C6 128.46(9) . . ?
N1 C2 C6 125.41(9) . . ?
C2 C3 N2 107.65(8) . . ?
C2 C3 H3 126.2 . . ?
N2 C3 H3 126.2 . . ?
N1 C4 H4A 109.5 . . ?
N1 C4 H4B 109.5 . . ?
H4A C4 H4B 109.5 . . ?
N1 C4 H4C 109.5 . . ?
H4A C4 H4C 109.5 . . ?
H4B C4 H4C 109.5 . . ?
N2 C5 H5A 109.5 . . ?
N2 C5 H5B 109.5 . . ?
H5A C5 H5B 109.5 . . ?
N2 C5 H5C 109.5 . . ?
H5A C5 H5C 109.5 . . ?
H5B C5 H5C 109.5 . . ?
O1 C6 O2 126.92(9) . . ?
O1 C6 C2 118.06(9) . . ?
O2 C6 C2 115.02(9) . . ?
C7 O3 H3A 107.7(10) . . ?
O3 C7 H7A 109.5 . . ?
O3 C7 H7B 109.5 . . ?
H7A C7 H7B 109.5 . . ?
O3 C7 H7C 109.5 . . ?
H7A C7 H7C 109.5 . . ?
H7B C7 H7C 109.5 . . ?

loop_
_geom_bond_atom_site_label_1
_geom_bond_atom_site_label_2
_geom_bond_distance
_geom_bond_site_symmetry_2
_geom_bond_publ_flag
O1 C6 1.2437(12) . ?
O2 C6 1.2632(12) . ?
N1 C1 1.3314(13) . ?
N1 C2 1.3920(12) . ?
N1 C4 1.4643(13) . ?
N2 C1 1.3285(13) . ?
N2 C3 1.3746(12) . ?
N2 C5 1.4632(12) . ?
C1 H1 0.9500 . ?
C2 C3 1.3585(13) . ?
C2 C6 1.5059(13) . ?
C3 H3 0.9500 . ?
C4 H4A 0.9800 . ?
C4 H4B 0.9800 . ?
C4 H4C 0.9800 . ?
C5 H5A 0.9800 . ?
C5 H5B 0.9800 . ?
C5 H5C 0.9800 . ?
O3 C7 1.4106(13) . ?
O3 H3A 0.885(18) . ?
C7 H7A 0.9800 . ?
C7 H7B 0.9800 . ?
C7 H7C 0.9800 . ?

loop_
_geom_torsion_atom_site_label_1
_geom_torsion_atom_site_label_2
_geom_torsion_atom_site_label_3
_geom_torsion_atom_site_label_4
_geom_torsion
_geom_torsion_site_symmetry_1
_geom_torsion_site_symmetry_2
_geom_torsion_site_symmetry_3
_geom_torsion_site_symmetry_4
_geom_torsion_publ_flag
C3 N2 C1 N1 -0.25(11) . . . . ?
C5 N2 C1 N1 -178.99(8) . . . . ?
C2 N1 C1 N2 0.29(10) . . . . ?
C4 N1 C1 N2 -179.72(8) . . . . ?
C1 N1 C2 C3 -0.21(10) . . . . ?
C4 N1 C2 C3 179.79(9) . . . . ?
C1 N1 C2 C6 -178.85(9) . . . . ?
C4 N1 C2 C6 1.16(15) . . . . ?
N1 C2 C3 N2 0.06(10) . . . . ?
C6 C2 C3 N2 178.65(9) . . . . ?
C1 N2 C3 C2 0.11(11) . . . . ?
C5 N2 C3 C2 178.83(9) . . . . ?
C3 C2 C6 O1 -176.57(9) . . . . ?
N1 C2 C6 O1 1.76(14) . . . . ?
C3 C2 C6 O2 3.08(15) . . . . ?
N1 C2 C6 O2 -178.59(8) . . . . ?

loop_
_exptl_oxdiff_crystal_face_indexfrac_h
_exptl_oxdiff_crystal_face_indexfrac_k
_exptl_oxdiff_crystal_face_indexfrac_l
_exptl_oxdiff_crystal_face_x
_exptl_oxdiff_crystal_face_y
_exptl_oxdiff_crystal_face_z
-0.1593 11.6079 0.1517 -0.8746 -0.3632 0.3212
-1.5948 -4.4162 -4.6803 0.0387 0.0171 -0.9991
0.2428 -11.5835 0.0827 0.8876 0.3686 -0.2762
1.7773 -0.2888 4.9479 0.3367 0.1387 0.9313
1.1424 8.3661 3.6199 -0.4070 -0.1698 0.8975
2.3151 0.7659 -4.5095 -0.3830 0.9231 0.0344
2.1035 4.0052 3.5414 -0.0886 0.2116 0.9733
1.5003 3.9253 4.9928 0.0206 -0.0516 0.9985
-2.0118 -4.0149 -3.8124 0.0703 -0.1674 -0.9834
-2.3326 -0.8107 4.4535 0.3828 -0.9227 -0.0458
-0.5273 -11.2852 1.1788 0.9457 0.0753 -0.3161
1.5037 7.7665 3.2709 -0.3881 -0.0316 0.9211
1.2910 -3.2004 5.4888 0.5999 0.0468 0.7987
0.6035 11.2918 -0.9079 -0.9288 -0.0740 0.3631
-1.3781 2.1709 -5.5209 -0.5227 -0.0407 -0.8516
1.1059 -10.4049 -1.7779 0.6646 0.7016 -0.2570
-1.1128 10.4002 1.7624 -0.6652 -0.7022 0.2537
-2.1332 0.4116 -4.0843 -0.2848 -0.2991 -0.9107
2.2026 -1.5268 3.7960 0.3499 0.3679 0.8615
-2.1641 4.2754 4.1817 -0.0253 -0.9936 0.1101
-2.2451 4.1165 3.9870 -0.0255 -0.9975 0.0661
2.2067 -4.1940 -4.0816 0.0254 0.9959 -0.0873
-1.1727 -4.5843 -5.3352 0.0036 0.1818 -0.9833
-2.0222 -3.1968 -4.0140 -0.0056 -0.1778 -0.9840
